data_7135342
loop_
_publ_author_name
'Tr&#xf6;ster, Tobias'
'Saha, Koushik'
'Roy, Dipak Kumar'
'Dewhurst, Rian D.'
'Braunschweig, Holger'

_publ_section_title
;
 Ring expansion of an antiaromatic beryllole: synthesis of novel five-,
 seven- and nine-membered beryllacycles.
;
_journal_issue 17
_journal_name_full 'Chemical communications (Cambridge, England)'
_journal_page_first 5032
_journal_page_last 5036
_journal_paper_doi 10.1039/d5cc05783c
_journal_volume 62
_journal_year 2026
_chemical_formula_sum 'C55 H65 Be N S2'
_chemical_formula_weight 813.21
_space_group_crystal_system triclinic
_space_group_IT_number 2
_space_group_name_Hall '-P 1'
_space_group_name_H-M_alt 'P -1'
_atom_sites_solution_hydrogens geom
_atom_sites_solution_primary dual
_atom_sites_solution_secondary difmap
_audit_block_doi 10.5517/ccdc.csd.cc2pqh53
_audit_creation_method SHELXL-2019/2
_audit_update_record
;
2026-01-23 deposited with the CCDC.	2026-02-12 downloaded from the CCDC.
;
_cell_angle_alpha 91.496(2)
_cell_angle_beta 98.370(2)
_cell_angle_gamma 108.461(2)
_cell_formula_units_Z 2
_cell_length_a 10.9982(9)
_cell_length_b 14.4252(12)
_cell_length_c 15.7174(13)
_cell_measurement_reflns_used 13193
_cell_measurement_temperature 100(2)
_cell_measurement_theta_max 29.722
_cell_measurement_theta_min 1.911
_cell_volume 2333.1(3)
_computing_cell_refinement 'Saint+ ver. V8.38A (Bruker AXS)'
_computing_data_collection 'APEX2 ver. 2014.9 (Bruker AXS)'
_computing_data_reduction 'Saint+ ver. V8.38A (Bruker AXS)'
_computing_molecular_graphics 'ShelXLe (Huebschle et all, 2011)'
_computing_publication_material 'SHELXL-2017/1 (Sheldrick, 2017)'
_computing_structure_refinement 'SHELXL-2017/1 (Sheldrick, 2017)'
_computing_structure_solution 'SHELXT (Sheldrick, 2014)'
_diffrn_ambient_temperature 100(2)
_diffrn_detector 'CMOS area detector (Photon 100)'
_diffrn_detector_area_resol_mean 10.24
_diffrn_measured_fraction_theta_full 1.000
_diffrn_measured_fraction_theta_max 0.995
_diffrn_measurement_device_type 'Bruker D8 Quest'
_diffrn_measurement_method '\f and \w scans'
_diffrn_radiation_monochromator 'multi-layer mirror'
_diffrn_radiation_type MoK\a
_diffrn_radiation_wavelength 0.71073
_diffrn_reflns_av_R_equivalents 0.0461
_diffrn_reflns_av_unetI/netI 0.0477
_diffrn_reflns_Laue_measured_fraction_full 1.000
_diffrn_reflns_Laue_measured_fraction_max 0.995
_diffrn_reflns_limit_h_max 15
_diffrn_reflns_limit_h_min -15
_diffrn_reflns_limit_k_max 20
_diffrn_reflns_limit_k_min -20
_diffrn_reflns_limit_l_max 21
_diffrn_reflns_limit_l_min -21
_diffrn_reflns_number 54552
_diffrn_reflns_point_group_measured_fraction_full 1.000
_diffrn_reflns_point_group_measured_fraction_max 0.995
_diffrn_reflns_theta_full 25.242
_diffrn_reflns_theta_max 29.722
_diffrn_reflns_theta_min 1.911
_diffrn_source 'microfocus sealed tube (Incoatec ImS)'
_exptl_absorpt_coefficient_mu 0.151
_exptl_absorpt_correction_T_max 0.7455
_exptl_absorpt_correction_T_min 0.5289
_exptl_absorpt_correction_type multi-scan
_exptl_absorpt_process_details 'SadAbs 2016/2 (Bruker AXS)'
_exptl_crystal_colour red
_exptl_crystal_density_diffrn 1.158
_exptl_crystal_description block
_exptl_crystal_F_000 876
_exptl_crystal_size_max 0.070
_exptl_crystal_size_mid 0.050
_exptl_crystal_size_min 0.040
_refine_diff_density_max 0.618
_refine_diff_density_min -0.643
_refine_diff_density_rms 0.061
_refine_ls_extinction_method none
_refine_ls_goodness_of_fit_ref 1.026
_refine_ls_hydrogen_treatment constr
_refine_ls_matrix_type full
_refine_ls_number_parameters 575
_refine_ls_number_reflns 13193
_refine_ls_number_restraints 288
_refine_ls_restrained_S_all 1.024
_refine_ls_R_factor_all 0.0805
_refine_ls_R_factor_gt 0.0500
_refine_ls_shift/su_max 0.003
_refine_ls_shift/su_mean 0.000
_refine_ls_structure_factor_coef Fsqd
_refine_ls_weighting_details 'w=1/[\s^2^(Fo^2^)+(0.0564P)^2^+1.5516P] where P=(Fo^2^+2Fc^2^)/3'
_refine_ls_weighting_scheme calc
_refine_ls_wR_factor_gt 0.1172
_refine_ls_wR_factor_ref 0.1345
_reflns_Friedel_coverage 0.000
_reflns_number_gt 9599
_reflns_number_total 13193
_reflns_threshold_expression 'I > 2\s(I)'
_cod_data_source_file d5cc05783c2.cif
_cod_data_source_block copr080_0m_xle
_cod_depositor_comments 'Adding full bibliography for 7135342--7135346.cif.'
_cod_database_code 7135342
_shelx_shelxl_version_number 2019/2
_shelx_space_group_comment
;
The symmetry employed for this shelxl refinement is uniquely defined
by the following loop, which should always be used as a source of
symmetry information in preference to the above space-group names.
They are only intended as comments.
;
_shelx_estimated_absorpt_t_min 0.990
_shelx_estimated_absorpt_t_max 0.994

loop_
_space_group_symop_operation_xyz
'x, y, z'
'-x, -y, -z'

loop_
_atom_site_label
_atom_site_type_symbol
_atom_site_fract_x
_atom_site_fract_y
_atom_site_fract_z
_atom_site_U_iso_or_equiv
_atom_site_adp_type
_atom_site_occupancy
_atom_site_site_symmetry_order
_atom_site_calc_flag
_atom_site_refinement_flags_posn
_atom_site_refinement_flags_adp
_atom_site_refinement_flags_occupancy
_atom_site_disorder_assembly
_atom_site_disorder_group
S1 S 0.68897(4) 0.43464(3) 0.36744(3) 0.01858(10) Uani 1 1 d . . . . .
S2 S 0.67646(4) 0.21588(3) 0.42063(3) 0.01678(9) Uani 1 1 d . . . . .
N1 N 0.72451(13) 0.34599(9) 0.64122(8) 0.0141(3) Uani 1 1 d . . . . .
C1 C 0.96397(19) 0.21674(17) 0.56999(14) 0.0335(5) Uani 1 1 d . . . . .
H1A H 1.057663 0.251268 0.577457 0.050 Uiso 1 1 calc R U . . .
H1B H 0.920132 0.240071 0.520400 0.050 Uiso 1 1 calc R U . . .
H1C H 0.947450 0.146155 0.560034 0.050 Uiso 1 1 calc R U . . .
C2 C 0.91166(17) 0.23669(14) 0.65173(12) 0.0248(4) Uani 1 1 d . . . . .
H2 H 0.930971 0.309070 0.661345 0.030 Uiso 1 1 calc R U . . .
C3 C 0.76509(17) 0.18782(12) 0.64106(11) 0.0192(3) Uani 1 1 d . . . . .
C4 C 0.67468(16) 0.23884(11) 0.63274(10) 0.0154(3) Uani 1 1 d . . . . .
C5 C 0.73831(15) 0.39845(11) 0.57530(10) 0.0148(3) Uani 1 1 d . . . . .
Be1 Be 0.6994(2) 0.35174(16) 0.46483(14) 0.0173(4) Uani 1 1 d . . . . .
C7 C 0.65884(15) 0.33495(11) 0.28201(10) 0.0141(3) Uani 1 1 d . . . . .
C8 C 0.73612(15) 0.36547(11) 0.20812(10) 0.0149(3) Uani 1 1 d . . . . .
C9 C 0.80731(15) 0.30521(11) 0.20021(10) 0.0150(3) Uani 1 1 d . . . . .
C10 C 0.87775(15) 0.29926(12) 0.12793(10) 0.0165(3) Uani 1 1 d . . . . .
C11 C 0.86346(17) 0.20802(13) 0.08792(11) 0.0211(3) Uani 1 1 d . . . . .
H11 H 0.811825 0.149953 0.109046 0.025 Uiso 1 1 calc R U . . .
C12 C 0.92426(19) 0.20144(15) 0.01733(12) 0.0262(4) Uani 1 1 d . . . . .
H12 H 0.912518 0.139018 -0.010041 0.031 Uiso 1 1 calc R U . . .
C13 C 1.00175(18) 0.28531(16) -0.01326(12) 0.0274(4) Uani 1 1 d . . . . .
H13 H 1.043605 0.280453 -0.061172 0.033 Uiso 1 1 calc R U . . .
C14 C 0.36175(19) 0.21473(16) 0.50516(13) 0.0331(4) Uani 1 1 d . . . . .
H14A H 0.298076 0.249511 0.495667 0.050 Uiso 1 1 calc R U . . .
H14B H 0.316506 0.143877 0.498229 0.050 Uiso 1 1 calc R U . . .
H14C H 0.421291 0.232681 0.463105 0.050 Uiso 1 1 calc R U . . .
C15 C 0.43922(17) 0.24317(14) 0.59693(12) 0.0251(4) Uani 1 1 d . . . . .
H15 H 0.485831 0.315391 0.602240 0.030 Uiso 1 1 calc R U . . .
C16 C 0.54006(16) 0.19120(12) 0.61403(10) 0.0188(3) Uani 1 1 d . . . . .
C17 C 0.49756(19) 0.08865(13) 0.60719(12) 0.0257(4) Uani 1 1 d . . . . .
H17 H 0.407038 0.054099 0.594243 0.031 Uiso 1 1 calc R U . . .
C18 C 0.5832(2) 0.03642(13) 0.61869(12) 0.0292(4) Uani 1 1 d . . . . .
H18 H 0.551577 -0.033185 0.615297 0.035 Uiso 1 1 calc R U . . .
C19 C 0.7152(2) 0.08562(13) 0.63517(12) 0.0264(4) Uani 1 1 d . . . . .
H19 H 0.773637 0.048963 0.642700 0.032 Uiso 1 1 calc R U . . .
C20 C 0.9833(2) 0.20232(17) 0.72942(14) 0.0370(5) Uani 1 1 d . . . . .
H20A H 0.945025 0.209294 0.780759 0.055 Uiso 1 1 calc R U . . .
H20B H 1.075320 0.242335 0.739291 0.055 Uiso 1 1 calc R U . . .
H20C H 0.975431 0.133406 0.717800 0.055 Uiso 1 1 calc R U . . .
C21 C 0.79178(17) 0.50643(12) 0.60606(10) 0.0183(3) Uani 1 1 d . . . . .
C22 C 0.9104(2) 0.55926(14) 0.56472(12) 0.0298(4) Uani 1 1 d . . . . .
H22A H 0.946860 0.627557 0.588760 0.045 Uiso 1 1 calc R U . . .
H22B H 0.884080 0.557492 0.502223 0.045 Uiso 1 1 calc R U . . .
H22C H 0.975991 0.526533 0.576725 0.045 Uiso 1 1 calc R U . . .
C23 C 0.83012(18) 0.50606(12) 0.70461(11) 0.0200(3) Uani 1 1 d . . . . .
H23A H 0.924858 0.518996 0.720022 0.024 Uiso 1 1 calc R U . . .
H23B H 0.806749 0.557211 0.735252 0.024 Uiso 1 1 calc R U . . .
C24 C 0.75517(17) 0.40426(12) 0.72933(10) 0.0186(3) Uani 1 1 d . . . . .
C25 C 0.8342(2) 0.36433(14) 0.79802(12) 0.0285(4) Uani 1 1 d . . . . .
H25A H 0.843231 0.399251 0.854105 0.043 Uiso 1 1 calc R U . . .
H25B H 0.920538 0.373870 0.782930 0.043 Uiso 1 1 calc R U . . .
H25C H 0.789746 0.294240 0.801134 0.043 Uiso 1 1 calc R U . . .
C26 C 0.62829(19) 0.39997(14) 0.75985(12) 0.0270(4) Uani 1 1 d . . . . .
H26A H 0.647087 0.443096 0.812663 0.041 Uiso 1 1 calc R U . . .
H26B H 0.582421 0.332529 0.771561 0.041 Uiso 1 1 calc R U . . .
H26C H 0.573786 0.421526 0.714952 0.041 Uiso 1 1 calc R U . . .
C27 C 0.6841(2) 0.55235(14) 0.58127(12) 0.0294(4) Uani 1 1 d . . . . .
H27A H 0.714820 0.621110 0.604080 0.044 Uiso 1 1 calc R U . . .
H27B H 0.606970 0.516511 0.605631 0.044 Uiso 1 1 calc R U . . .
H27C H 0.661897 0.548667 0.518307 0.044 Uiso 1 1 calc R U . . .
C28 C 0.71280(15) 0.25789(11) 0.32037(10) 0.0141(3) Uani 1 1 d . . . . .
C29 C 0.79622(15) 0.23945(11) 0.27215(10) 0.0147(3) Uani 1 1 d . . . . .
C30 C 0.71586(15) 0.44024(12) 0.14954(10) 0.0159(3) Uani 1 1 d . . . . .
C31 C 0.66646(16) 0.41505(13) 0.06208(11) 0.0205(3) Uani 1 1 d . . . . .
H31 H 0.646731 0.349391 0.039223 0.025 Uiso 1 1 calc R U . . .
C32 C 0.64593(17) 0.48547(15) 0.00818(11) 0.0256(4) Uani 1 1 d . . . . .
H32 H 0.613223 0.467580 -0.051367 0.031 Uiso 1 1 calc R U . . .
C33 C 0.67254(18) 0.58104(15) 0.04022(12) 0.0266(4) Uani 1 1 d . . . . .
H33 H 0.657469 0.628592 0.003141 0.032 Uiso 1 1 calc R U . . .
C34 C 0.72145(18) 0.60701(14) 0.12700(12) 0.0254(4) Uani 1 1 d . . . . .
H34 H 0.739924 0.672653 0.149478 0.030 Uiso 1 1 calc R U . . .
C35 C 0.74364(17) 0.53729(12) 0.18141(11) 0.0204(3) Uani 1 1 d . . . . .
H35 H 0.777941 0.555907 0.240677 0.024 Uiso 1 1 calc R U . . .
C36 C 0.95576(16) 0.38330(13) 0.09601(10) 0.0185(3) Uani 1 1 d . . . . .
H36 H 0.966430 0.446039 0.122287 0.022 Uiso 1 1 calc R U . . .
C37 C 1.01795(17) 0.37626(14) 0.02629(11) 0.0233(4) Uani 1 1 d . . . . .
H37 H 1.071595 0.433930 0.005790 0.028 Uiso 1 1 calc R U . . .
C38 C 0.88010(16) 0.17893(11) 0.29700(10) 0.0162(3) Uani 1 1 d . . . . .
C39 C 0.83218(18) 0.09098(12) 0.33540(12) 0.0220(4) Uani 1 1 d . . . . .
H39 H 0.741818 0.064653 0.337217 0.026 Uiso 1 1 calc R U . . .
C40 C 0.9149(2) 0.04180(13) 0.37080(13) 0.0281(4) Uani 1 1 d . . . . .
H40 H 0.881010 -0.017266 0.397386 0.034 Uiso 1 1 calc R U . . .
C41 C 1.04658(19) 0.07814(13) 0.36769(13) 0.0272(4) Uani 1 1 d . . . . .
H41 H 1.103420 0.045526 0.393819 0.033 Uiso 1 1 calc R U . . .
C42 C 1.09499(17) 0.16261(13) 0.32610(12) 0.0235(4) Uani 1 1 d . . . . .
H42 H 1.184701 0.186529 0.321755 0.028 Uiso 1 1 calc R U . . .
C43 C 1.01220(16) 0.21227(12) 0.29076(11) 0.0182(3) Uani 1 1 d . . . . .
H43 H 1.046000 0.269693 0.261976 0.022 Uiso 1 1 calc R U . . .
C44 C 0.51517(16) 0.29290(12) 0.24148(10) 0.0163(3) Uani 1 1 d . . . . .
C45 C 0.44279(17) 0.35475(13) 0.21735(11) 0.0209(3) Uani 1 1 d . . . . .
H45 H 0.480343 0.423334 0.231659 0.025 Uiso 1 1 calc R U . . .
C46 C 0.31658(18) 0.31728(15) 0.17268(12) 0.0256(4) Uani 1 1 d . . . . .
H46 H 0.269102 0.360432 0.156139 0.031 Uiso 1 1 calc R U . . .
C47 C 0.25963(18) 0.21723(16) 0.15213(13) 0.0300(4) Uani 1 1 d . . . . .
H47 H 0.173489 0.191613 0.121459 0.036 Uiso 1 1 calc R U . . .
C48 C 0.32961(19) 0.15526(15) 0.17679(14) 0.0337(5) Uani 1 1 d . . . . .
H48 H 0.290730 0.086563 0.163717 0.040 Uiso 1 1 calc R U . . .
C49 C 0.45661(17) 0.19254(13) 0.22061(12) 0.0248(4) Uani 1 1 d . . . . .
H49 H 0.503851 0.149048 0.236454 0.030 Uiso 1 1 calc R U . . .
C50 C 0.3448(2) 0.22071(19) 0.66304(15) 0.0415(5) Uani 1 1 d . . . . .
H50A H 0.394395 0.236292 0.721578 0.062 Uiso 1 1 calc R U . . .
H50B H 0.292782 0.151064 0.655623 0.062 Uiso 1 1 calc R U . . .
H50C H 0.287122 0.260508 0.653881 0.062 Uiso 1 1 calc R U . . .
C1_1 C 0.05657(14) 0.0220(2) -0.1210(2) 0.0552(11) Uani 0.843(3) 1 d G U P A 1
H1A_1 H -0.017684 0.044662 -0.139019 0.083 Uiso 0.843(3) 1 calc R U P A 1
H1B_1 H 0.045762 -0.010613 -0.067379 0.083 Uiso 0.843(3) 1 calc R U P A 1
H1C_1 H 0.061455 -0.024248 -0.166131 0.083 Uiso 0.843(3) 1 calc R U P A 1
C2_1 C 0.18090(15) 0.10921(15) -0.10623(14) 0.0440(7) Uani 0.843(3) 1 d G U P A 1
H2A_1 H 0.178881 0.152410 -0.056835 0.053 Uiso 0.843(3) 1 calc R U P A 1
H2B_1 H 0.184841 0.147251 -0.157871 0.053 Uiso 0.843(3) 1 calc R U P A 1
C3_1 C 0.30251(14) 0.07955(10) -0.08824(11) 0.0441(6) Uani 0.843(3) 1 d G U P A 1
H3A_1 H 0.303748 0.035624 -0.137331 0.053 Uiso 0.843(3) 1 calc R U P A 1
H3B_1 H 0.298823 0.042104 -0.036240 0.053 Uiso 0.843(3) 1 calc R U P A 1
C4_1 C 0.42777(14) 0.16620(11) -0.07436(15) 0.0517(7) Uani 0.843(3) 1 d G U P A 1
H4A_1 H 0.431461 0.203650 -0.126360 0.062 Uiso 0.843(3) 1 calc R U P A 1
H4B_1 H 0.426536 0.210130 -0.025269 0.062 Uiso 0.843(3) 1 calc R U P A 1
C5_1 C 0.54938(14) 0.13654(18) -0.05637(15) 0.0582(8) Uani 0.843(3) 1 d G U P A 1
H5A_1 H 0.625182 0.195681 -0.036514 0.070 Uiso 0.843(3) 1 calc R U P A 1
H5B_1 H 0.540724 0.091754 -0.009305 0.070 Uiso 0.843(3) 1 calc R U P A 1
C6_1 C 0.57373(18) 0.0864(2) -0.13479(19) 0.0577(9) Uani 0.843(3) 1 d G U P A 1
H6A_1 H 0.656585 0.073662 -0.121346 0.087 Uiso 0.843(3) 1 calc R U P A 1
H6B_1 H 0.577059 0.128734 -0.182720 0.087 Uiso 0.843(3) 1 calc R U P A 1
H6C_1 H 0.503308 0.024182 -0.151110 0.087 Uiso 0.843(3) 1 calc R U P A 1
C1_2 C 0.6299(10) 0.0976(13) -0.1473(11) 0.062(3) Uani 0.157(3) 1 d G U P A 2
H1A_2 H 0.595731 0.026292 -0.145132 0.093 Uiso 0.157(3) 1 calc R U P A 2
H1B_2 H 0.723287 0.120707 -0.125115 0.093 Uiso 0.157(3) 1 calc R U P A 2
H1C_2 H 0.615101 0.114413 -0.207028 0.093 Uiso 0.157(3) 1 calc R U P A 2
C2_2 C 0.5610(8) 0.1461(9) -0.0922(8) 0.0553(17) Uani 0.157(3) 1 d G U P A 2
H2A_2 H 0.581953 0.216007 -0.104207 0.066 Uiso 0.157(3) 1 calc R U P A 2
H2B_2 H 0.593998 0.143426 -0.030594 0.066 Uiso 0.157(3) 1 calc R U P A 2
C3_2 C 0.4143(8) 0.0980(6) -0.1086(6) 0.0492(14) Uani 0.157(3) 1 d G U P A 2
H3A_2 H 0.393546 0.027955 -0.097342 0.059 Uiso 0.157(3) 1 calc R U P A 2
H3B_2 H 0.381350 0.101401 -0.170098 0.059 Uiso 0.157(3) 1 calc R U P A 2
C4_2 C 0.3443(9) 0.1453(8) -0.0531(7) 0.0513(15) Uani 0.157(3) 1 d G U P A 2
H4A_2 H 0.377212 0.141894 0.008434 0.062 Uiso 0.157(3) 1 calc R U P A 2
H4B_2 H 0.365014 0.215339 -0.064322 0.062 Uiso 0.157(3) 1 calc R U P A 2
C5_2 C 0.1976(9) 0.0972(9) -0.0694(7) 0.0515(17) Uani 0.157(3) 1 d G U P A 2
H5A_2 H 0.175540 0.153547 -0.046954 0.062 Uiso 0.157(3) 1 calc R U P A 2
H5B_2 H 0.192310 0.054512 -0.020850 0.062 Uiso 0.157(3) 1 calc R U P A 2
C6_2 C 0.0578(8) 0.0397(15) -0.1231(11) 0.043(3) Uani 0.157(3) 1 d G U P A 2
H6A_2 H 0.022971 -0.024198 -0.100138 0.065 Uiso 0.157(3) 1 calc R U P A 2
H6B_2 H 0.065320 0.030021 -0.183846 0.065 Uiso 0.157(3) 1 calc R U P A 2
H6C_2 H -0.000741 0.077862 -0.118378 0.065 Uiso 0.157(3) 1 calc R U P A 2

loop_
_atom_site_aniso_label
_atom_site_aniso_U_11
_atom_site_aniso_U_22
_atom_site_aniso_U_33
_atom_site_aniso_U_23
_atom_site_aniso_U_13
_atom_site_aniso_U_12
S1 0.0288(2) 0.01554(18) 0.01161(18) -0.00083(14) 0.00226(15) 0.00801(16)
S2 0.0214(2) 0.01464(18) 0.01353(18) 0.00123(14) 0.00387(15) 0.00429(15)
N1 0.0151(6) 0.0137(6) 0.0119(6) -0.0014(5) 0.0004(5) 0.0036(5)
C1 0.0210(9) 0.0470(12) 0.0352(11) 0.0046(9) 0.0033(8) 0.0155(9)
C2 0.0200(9) 0.0254(9) 0.0284(9) -0.0009(7) -0.0027(7) 0.0097(7)
C3 0.0235(9) 0.0176(8) 0.0158(8) 0.0003(6) 0.0008(6) 0.0067(6)
C4 0.0190(8) 0.0125(7) 0.0124(7) 0.0003(5) 0.0020(6) 0.0022(6)
C5 0.0136(7) 0.0158(7) 0.0149(7) 0.0000(6) 0.0019(6) 0.0050(6)
Be1 0.0196(10) 0.0174(10) 0.0143(9) 0.0005(8) 0.0030(8) 0.0052(8)
C7 0.0167(7) 0.0144(7) 0.0115(7) -0.0009(5) 0.0029(6) 0.0052(6)
C8 0.0151(7) 0.0154(7) 0.0123(7) -0.0013(6) 0.0011(6) 0.0028(6)
C9 0.0142(7) 0.0151(7) 0.0137(7) -0.0015(6) 0.0023(6) 0.0020(6)
C10 0.0134(7) 0.0223(8) 0.0138(7) -0.0002(6) 0.0013(6) 0.0063(6)
C11 0.0196(8) 0.0243(8) 0.0198(8) -0.0019(7) 0.0033(7) 0.0077(7)
C12 0.0274(9) 0.0352(10) 0.0195(8) -0.0062(7) 0.0028(7) 0.0160(8)
C13 0.0228(9) 0.0478(12) 0.0174(8) 0.0030(8) 0.0058(7) 0.0185(8)
C14 0.0217(9) 0.0420(12) 0.0311(10) 0.0000(9) -0.0044(8) 0.0081(8)
C15 0.0162(8) 0.0302(9) 0.0262(9) -0.0017(7) 0.0029(7) 0.0042(7)
C16 0.0187(8) 0.0202(8) 0.0138(7) 0.0006(6) 0.0030(6) 0.0013(6)
C17 0.0249(9) 0.0214(8) 0.0213(9) 0.0021(7) 0.0039(7) -0.0057(7)
C18 0.0416(11) 0.0149(8) 0.0254(9) 0.0014(7) 0.0055(8) 0.0012(8)
C19 0.0361(11) 0.0192(8) 0.0251(9) 0.0014(7) 0.0036(8) 0.0114(8)
C20 0.0358(12) 0.0416(12) 0.0347(11) -0.0036(9) -0.0105(9) 0.0217(10)
C21 0.0259(9) 0.0142(7) 0.0134(7) -0.0005(6) 0.0041(6) 0.0042(6)
C22 0.0365(11) 0.0227(9) 0.0201(9) -0.0029(7) 0.0091(8) -0.0061(8)
C23 0.0254(9) 0.0163(7) 0.0148(7) -0.0025(6) 0.0028(6) 0.0022(6)
C24 0.0250(9) 0.0168(7) 0.0109(7) -0.0027(6) 0.0009(6) 0.0037(6)
C25 0.0401(11) 0.0227(9) 0.0176(8) -0.0009(7) -0.0056(8) 0.0076(8)
C26 0.0310(10) 0.0277(9) 0.0195(8) -0.0029(7) 0.0101(7) 0.0031(8)
C27 0.0472(12) 0.0237(9) 0.0211(9) -0.0013(7) -0.0001(8) 0.0197(9)
C28 0.0153(7) 0.0128(7) 0.0124(7) -0.0007(5) 0.0008(6) 0.0028(6)
C29 0.0141(7) 0.0126(7) 0.0152(7) -0.0009(6) 0.0012(6) 0.0018(6)
C30 0.0133(7) 0.0199(8) 0.0150(7) 0.0034(6) 0.0037(6) 0.0053(6)
C31 0.0162(8) 0.0295(9) 0.0161(8) 0.0003(7) 0.0033(6) 0.0077(7)
C32 0.0194(9) 0.0463(11) 0.0138(8) 0.0068(7) 0.0039(6) 0.0136(8)
C33 0.0225(9) 0.0370(10) 0.0254(9) 0.0156(8) 0.0082(7) 0.0139(8)
C34 0.0251(9) 0.0233(9) 0.0286(9) 0.0082(7) 0.0067(7) 0.0074(7)
C35 0.0229(9) 0.0200(8) 0.0167(8) 0.0030(6) 0.0023(6) 0.0052(7)
C36 0.0136(7) 0.0247(8) 0.0157(7) 0.0012(6) 0.0002(6) 0.0050(6)
C37 0.0150(8) 0.0363(10) 0.0198(8) 0.0073(7) 0.0042(6) 0.0090(7)
C38 0.0173(8) 0.0144(7) 0.0157(7) -0.0034(6) 0.0011(6) 0.0047(6)
C39 0.0215(9) 0.0154(7) 0.0288(9) 0.0002(7) 0.0063(7) 0.0049(6)
C40 0.0346(11) 0.0154(8) 0.0346(10) 0.0028(7) 0.0040(8) 0.0093(7)
C41 0.0292(10) 0.0216(9) 0.0334(10) -0.0023(7) -0.0021(8) 0.0154(8)
C42 0.0180(8) 0.0255(9) 0.0262(9) -0.0056(7) -0.0010(7) 0.0085(7)
C43 0.0175(8) 0.0172(7) 0.0179(8) -0.0028(6) 0.0010(6) 0.0039(6)
C44 0.0164(8) 0.0214(8) 0.0125(7) 0.0006(6) 0.0052(6) 0.0068(6)
C45 0.0223(9) 0.0264(9) 0.0175(8) 0.0025(7) 0.0055(7) 0.0116(7)
C46 0.0227(9) 0.0395(11) 0.0207(9) 0.0062(8) 0.0060(7) 0.0170(8)
C47 0.0170(9) 0.0427(11) 0.0277(10) -0.0019(8) -0.0001(7) 0.0078(8)
C48 0.0224(10) 0.0288(10) 0.0425(12) -0.0064(9) -0.0042(8) 0.0028(8)
C49 0.0196(9) 0.0229(9) 0.0297(10) -0.0025(7) -0.0008(7) 0.0061(7)
C50 0.0220(10) 0.0579(15) 0.0397(12) -0.0059(11) 0.0111(9) 0.0043(10)
C1_1 0.074(2) 0.039(2) 0.055(2) 0.0089(15) 0.0111(17) 0.0212(15)
C2_1 0.0589(15) 0.0357(12) 0.0381(14) 0.0061(11) 0.0018(12) 0.0187(11)
C3_1 0.0538(14) 0.0315(12) 0.0429(13) -0.0005(10) -0.0033(11) 0.0132(11)
C4_1 0.0495(15) 0.0419(13) 0.0601(16) -0.0071(12) -0.0048(13) 0.0166(12)
C5_1 0.0538(16) 0.0508(15) 0.0681(19) -0.0113(15) -0.0048(15) 0.0222(13)
C6_1 0.0474(19) 0.0546(18) 0.070(2) -0.0157(16) 0.0073(16) 0.0174(16)
C1_2 0.060(5) 0.056(5) 0.067(5) -0.011(5) 0.004(4) 0.019(4)
C2_2 0.054(3) 0.050(3) 0.059(3) -0.003(3) -0.002(3) 0.018(2)
C3_2 0.053(2) 0.040(2) 0.055(2) -0.004(2) 0.000(2) 0.020(2)
C4_2 0.060(2) 0.041(2) 0.051(2) 0.000(2) 0.001(2) 0.017(2)
C5_2 0.064(3) 0.040(3) 0.050(3) 0.002(3) 0.000(3) 0.019(2)
C6_2 0.068(5) 0.027(4) 0.042(5) -0.004(4) 0.010(4) 0.027(4)

loop_
_atom_type_symbol
_atom_type_description
_atom_type_scat_dispersion_real
_atom_type_scat_dispersion_imag
_atom_type_scat_source
C C 0.0033 0.0016 'International Tables Vol C Tables 4.2.6.8 and 6.1.1.4'
H H 0.0000 0.0000 'International Tables Vol C Tables 4.2.6.8 and 6.1.1.4'
N N 0.0061 0.0033 'International Tables Vol C Tables 4.2.6.8 and 6.1.1.4'
Be Be 0.0005 0.0002 'International Tables Vol C Tables 4.2.6.8 and 6.1.1.4'
S S 0.1246 0.1234 'International Tables Vol C Tables 4.2.6.8 and 6.1.1.4'

loop_
_geom_angle_atom_site_label_1
_geom_angle_atom_site_label_2
_geom_angle_atom_site_label_3
_geom_angle
_geom_angle_site_symmetry_1
_geom_angle_site_symmetry_3
_geom_angle_publ_flag
C7 S1 Be1 95.23(8) . . ?
C28 S2 Be1 90.26(8) . . ?
C5 N1 C4 122.81(13) . . ?
C5 N1 C24 115.34(13) . . ?
C4 N1 C24 121.73(12) . . ?
C2 C1 H1A 109.5 . . ?
C2 C1 H1B 109.5 . . ?
H1A C1 H1B 109.5 . . ?
C2 C1 H1C 109.5 . . ?
H1A C1 H1C 109.5 . . ?
H1B C1 H1C 109.5 . . ?
C3 C2 C20 112.03(17) . . ?
C3 C2 C1 111.02(15) . . ?
C20 C2 C1 109.10(16) . . ?
C3 C2 H2 108.2 . . ?
C20 C2 H2 108.2 . . ?
C1 C2 H2 108.2 . . ?
C19 C3 C4 117.00(16) . . ?
C19 C3 C2 118.69(16) . . ?
C4 C3 C2 124.25(15) . . ?
C16 C4 C3 122.70(15) . . ?
C16 C4 N1 119.23(14) . . ?
C3 C4 N1 118.04(14) . . ?
N1 C5 C21 109.64(13) . . ?
N1 C5 Be1 125.59(14) . . ?
C21 C5 Be1 124.76(13) . . ?
C5 Be1 S1 123.31(13) . . ?
C5 Be1 S2 126.39(13) . . ?
S1 Be1 S2 110.08(10) . . ?
C28 C7 C8 102.03(12) . . ?
C28 C7 C44 112.90(13) . . ?
C8 C7 C44 107.01(12) . . ?
C28 C7 S1 108.09(10) . . ?
C8 C7 S1 114.09(11) . . ?
C44 C7 S1 112.36(11) . . ?
C9 C8 C30 128.12(15) . . ?
C9 C8 C7 108.98(14) . . ?
C30 C8 C7 122.33(14) . . ?
C8 C9 C10 125.81(15) . . ?
C8 C9 C29 109.74(14) . . ?
C10 C9 C29 124.29(14) . . ?
C11 C10 C36 118.35(15) . . ?
C11 C10 C9 119.85(15) . . ?
C36 C10 C9 121.77(15) . . ?
C12 C11 C10 120.54(17) . . ?
C12 C11 H11 119.7 . . ?
C10 C11 H11 119.7 . . ?
C13 C12 C11 120.42(17) . . ?
C13 C12 H12 119.8 . . ?
C11 C12 H12 119.8 . . ?
C37 C13 C12 119.71(17) . . ?
C37 C13 H13 120.1 . . ?
C12 C13 H13 120.1 . . ?
C15 C14 H14A 109.5 . . ?
C15 C14 H14B 109.5 . . ?
H14A C14 H14B 109.5 . . ?
C15 C14 H14C 109.5 . . ?
H14A C14 H14C 109.5 . . ?
H14B C14 H14C 109.5 . . ?
C16 C15 C14 111.11(15) . . ?
C16 C15 C50 111.68(17) . . ?
C14 C15 C50 109.52(16) . . ?
C16 C15 H15 108.1 . . ?
C14 C15 H15 108.1 . . ?
C50 C15 H15 108.1 . . ?
C17 C16 C4 116.91(16) . . ?
C17 C16 C15 118.46(16) . . ?
C4 C16 C15 124.58(15) . . ?
C18 C17 C16 121.87(17) . . ?
C18 C17 H17 119.1 . . ?
C16 C17 H17 119.1 . . ?
C17 C18 C19 119.72(17) . . ?
C17 C18 H18 120.1 . . ?
C19 C18 H18 120.1 . . ?
C18 C19 C3 121.70(18) . . ?
C18 C19 H19 119.1 . . ?
C3 C19 H19 119.1 . . ?
C2 C20 H20A 109.5 . . ?
C2 C20 H20B 109.5 . . ?
H20A C20 H20B 109.5 . . ?
C2 C20 H20C 109.5 . . ?
H20A C20 H20C 109.5 . . ?
H20B C20 H20C 109.5 . . ?
C5 C21 C22 111.05(14) . . ?
C5 C21 C27 108.26(14) . . ?
C22 C21 C27 109.66(15) . . ?
C5 C21 C23 103.72(13) . . ?
C22 C21 C23 110.91(15) . . ?
C27 C21 C23 113.09(14) . . ?
C21 C22 H22A 109.5 . . ?
C21 C22 H22B 109.5 . . ?
H22A C22 H22B 109.5 . . ?
C21 C22 H22C 109.5 . . ?
H22A C22 H22C 109.5 . . ?
H22B C22 H22C 109.5 . . ?
C24 C23 C21 106.66(13) . . ?
C24 C23 H23A 110.4 . . ?
C21 C23 H23A 110.4 . . ?
C24 C23 H23B 110.4 . . ?
C21 C23 H23B 110.4 . . ?
H23A C23 H23B 108.6 . . ?
C26 C24 C25 108.29(15) . . ?
C26 C24 C23 113.17(15) . . ?
C25 C24 C23 113.45(15) . . ?
C26 C24 N1 109.17(13) . . ?
C25 C24 N1 112.64(14) . . ?
C23 C24 N1 99.95(12) . . ?
C24 C25 H25A 109.5 . . ?
C24 C25 H25B 109.5 . . ?
H25A C25 H25B 109.5 . . ?
C24 C25 H25C 109.5 . . ?
H25A C25 H25C 109.5 . . ?
H25B C25 H25C 109.5 . . ?
C24 C26 H26A 109.5 . . ?
C24 C26 H26B 109.5 . . ?
H26A C26 H26B 109.5 . . ?
C24 C26 H26C 109.5 . . ?
H26A C26 H26C 109.5 . . ?
H26B C26 H26C 109.5 . . ?
C21 C27 H27A 109.5 . . ?
C21 C27 H27B 109.5 . . ?
H27A C27 H27B 109.5 . . ?
C21 C27 H27C 109.5 . . ?
H27A C27 H27C 109.5 . . ?
H27B C27 H27C 109.5 . . ?
C29 C28 C7 110.62(14) . . ?
C29 C28 S2 129.47(13) . . ?
C7 C28 S2 119.53(11) . . ?
C28 C29 C38 125.00(15) . . ?
C28 C29 C9 108.11(14) . . ?
C38 C29 C9 125.89(14) . . ?
C31 C30 C35 118.54(15) . . ?
C31 C30 C8 120.99(15) . . ?
C35 C30 C8 120.46(14) . . ?
C32 C31 C30 120.41(17) . . ?
C32 C31 H31 119.8 . . ?
C30 C31 H31 119.8 . . ?
C33 C32 C31 120.76(17) . . ?
C33 C32 H32 119.6 . . ?
C31 C32 H32 119.6 . . ?
C32 C33 C34 119.41(17) . . ?
C32 C33 H33 120.3 . . ?
C34 C33 H33 120.3 . . ?
C33 C34 C35 120.32(18) . . ?
C33 C34 H34 119.8 . . ?
C35 C34 H34 119.8 . . ?
C34 C35 C30 120.55(16) . . ?
C34 C35 H35 119.7 . . ?
C30 C35 H35 119.7 . . ?
C37 C36 C10 120.88(16) . . ?
C37 C36 H36 119.6 . . ?
C10 C36 H36 119.6 . . ?
C13 C37 C36 120.08(17) . . ?
C13 C37 H37 120.0 . . ?
C36 C37 H37 120.0 . . ?
C43 C38 C39 117.95(15) . . ?
C43 C38 C29 121.06(15) . . ?
C39 C38 C29 120.70(15) . . ?
C40 C39 C38 120.84(17) . . ?
C40 C39 H39 119.6 . . ?
C38 C39 H39 119.6 . . ?
C41 C40 C39 120.49(17) . . ?
C41 C40 H40 119.8 . . ?
C39 C40 H40 119.8 . . ?
C40 C41 C42 119.53(17) . . ?
C40 C41 H41 120.2 . . ?
C42 C41 H41 120.2 . . ?
C41 C42 C43 120.06(17) . . ?
C41 C42 H42 120.0 . . ?
C43 C42 H42 120.0 . . ?
C42 C43 C38 120.98(16) . . ?
C42 C43 H43 119.5 . . ?
C38 C43 H43 119.5 . . ?
C49 C44 C45 118.12(16) . . ?
C49 C44 C7 120.75(15) . . ?
C45 C44 C7 120.88(15) . . ?
C46 C45 C44 120.90(17) . . ?
C46 C45 H45 119.5 . . ?
C44 C45 H45 119.5 . . ?
C47 C46 C45 120.35(17) . . ?
C47 C46 H46 119.8 . . ?
C45 C46 H46 119.8 . . ?
C48 C47 C46 119.24(17) . . ?
C48 C47 H47 120.4 . . ?
C46 C47 H47 120.4 . . ?
C47 C48 C49 120.63(18) . . ?
C47 C48 H48 119.7 . . ?
C49 C48 H48 119.7 . . ?
C48 C49 C44 120.75(17) . . ?
C48 C49 H49 119.6 . . ?
C44 C49 H49 119.6 . . ?
C15 C50 H50A 109.5 . . ?
C15 C50 H50B 109.5 . . ?
H50A C50 H50B 109.5 . . ?
C15 C50 H50C 109.5 . . ?
H50A C50 H50C 109.5 . . ?
H50B C50 H50C 109.5 . . ?
C2_1 C1_1 H1A_1 109.5 . . ?
C2_1 C1_1 H1B_1 109.5 . . ?
H1A_1 C1_1 H1B_1 109.5 . . ?
C2_1 C1_1 H1C_1 109.5 . . ?
H1A_1 C1_1 H1C_1 109.5 . . ?
H1B_1 C1_1 H1C_1 109.5 . . ?
C1_1 C2_1 C3_1 112.9 . . ?
C1_1 C2_1 H2A_1 109.0 . . ?
C3_1 C2_1 H2A_1 109.0 . . ?
C1_1 C2_1 H2B_1 109.0 . . ?
C3_1 C2_1 H2B_1 109.0 . . ?
H2A_1 C2_1 H2B_1 107.8 . . ?
C2_1 C3_1 C4_1 113.5 . . ?
C2_1 C3_1 H3A_1 108.9 . . ?
C4_1 C3_1 H3A_1 108.9 . . ?
C2_1 C3_1 H3B_1 108.9 . . ?
C4_1 C3_1 H3B_1 108.9 . . ?
H3A_1 C3_1 H3B_1 107.7 . . ?
C5_1 C4_1 C3_1 113.5 . . ?
C5_1 C4_1 H4A_1 108.9 . . ?
C3_1 C4_1 H4A_1 108.9 . . ?
C5_1 C4_1 H4B_1 108.9 . . ?
C3_1 C4_1 H4B_1 108.9 . . ?
H4A_1 C4_1 H4B_1 107.7 . . ?
C6_1 C5_1 C4_1 112.6 . . ?
C6_1 C5_1 H5A_1 109.1 . . ?
C4_1 C5_1 H5A_1 109.1 . . ?
C6_1 C5_1 H5B_1 109.1 . . ?
C4_1 C5_1 H5B_1 109.1 . . ?
H5A_1 C5_1 H5B_1 107.8 . . ?
C5_1 C6_1 H6A_1 109.5 . . ?
C5_1 C6_1 H6B_1 109.5 . . ?
H6A_1 C6_1 H6B_1 109.5 . . ?
C5_1 C6_1 H6C_1 109.5 . . ?
H6A_1 C6_1 H6C_1 109.5 . . ?
H6B_1 C6_1 H6C_1 109.5 . . ?
C2_2 C1_2 H1A_2 109.5 . . ?
C2_2 C1_2 H1B_2 109.5 . . ?
H1A_2 C1_2 H1B_2 109.5 . . ?
C2_2 C1_2 H1C_2 109.5 . . ?
H1A_2 C1_2 H1C_2 109.5 . . ?
H1B_2 C1_2 H1C_2 109.5 . . ?
C1_2 C2_2 C3_2 112.9 . . ?
C1_2 C2_2 H2A_2 109.0 . . ?
C3_2 C2_2 H2A_2 109.0 . . ?
C1_2 C2_2 H2B_2 109.0 . . ?
C3_2 C2_2 H2B_2 109.0 . . ?
H2A_2 C2_2 H2B_2 107.8 . . ?
C2_2 C3_2 C4_2 113.5 . . ?
C2_2 C3_2 H3A_2 108.9 . . ?
C4_2 C3_2 H3A_2 108.9 . . ?
C2_2 C3_2 H3B_2 108.9 . . ?
C4_2 C3_2 H3B_2 108.9 . . ?
H3A_2 C3_2 H3B_2 107.7 . . ?
C5_2 C4_2 C3_2 113.5 . . ?
C5_2 C4_2 H4A_2 108.9 . . ?
C3_2 C4_2 H4A_2 108.9 . . ?
C5_2 C4_2 H4B_2 108.9 . . ?
C3_2 C4_2 H4B_2 108.9 . . ?
H4A_2 C4_2 H4B_2 107.7 . . ?
C4_2 C5_2 C6_2 157.2 . . ?
C4_2 C5_2 H5A_2 97.0 . . ?
C6_2 C5_2 H5A_2 97.0 . . ?
C4_2 C5_2 H5B_2 97.0 . . ?
C6_2 C5_2 H5B_2 97.0 . . ?
H5A_2 C5_2 H5B_2 103.5 . . ?
C5_2 C6_2 H6A_2 109.5 . . ?
C5_2 C6_2 H6B_2 109.5 . . ?
H6A_2 C6_2 H6B_2 109.5 . . ?
C5_2 C6_2 H6C_2 109.5 . . ?
H6A_2 C6_2 H6C_2 109.5 . . ?
H6B_2 C6_2 H6C_2 109.5 . . ?

loop_
_geom_bond_atom_site_label_1
_geom_bond_atom_site_label_2
_geom_bond_distance
_geom_bond_site_symmetry_2
_geom_bond_publ_flag
S1 C7 1.8570(15) . ?
S1 Be1 1.979(2) . ?
S2 C28 1.7578(16) . ?
S2 Be1 1.988(2) . ?
N1 C5 1.297(2) . ?
N1 C4 1.4625(19) . ?
N1 C24 1.537(2) . ?
C1 C2 1.538(3) . ?
C1 H1A 0.9800 . ?
C1 H1B 0.9800 . ?
C1 H1C 0.9800 . ?
C2 C3 1.523(2) . ?
C2 C20 1.535(3) . ?
C2 H2 1.0000 . ?
C3 C19 1.396(2) . ?
C3 C4 1.406(2) . ?
C4 C16 1.403(2) . ?
C5 C21 1.518(2) . ?
C5 Be1 1.787(3) . ?
C7 C28 1.517(2) . ?
C7 C8 1.530(2) . ?
C7 C44 1.533(2) . ?
C8 C9 1.356(2) . ?
C8 C30 1.485(2) . ?
C9 C10 1.480(2) . ?
C9 C29 1.489(2) . ?
C10 C11 1.396(2) . ?
C10 C36 1.399(2) . ?
C11 C12 1.392(2) . ?
C11 H11 0.9500 . ?
C12 C13 1.385(3) . ?
C12 H12 0.9500 . ?
C13 C37 1.384(3) . ?
C13 H13 0.9500 . ?
C14 C15 1.538(3) . ?
C14 H14A 0.9800 . ?
C14 H14B 0.9800 . ?
C14 H14C 0.9800 . ?
C15 C16 1.521(3) . ?
C15 C50 1.544(3) . ?
C15 H15 1.0000 . ?
C16 C17 1.399(2) . ?
C17 C18 1.376(3) . ?
C17 H17 0.9500 . ?
C18 C19 1.382(3) . ?
C18 H18 0.9500 . ?
C19 H19 0.9500 . ?
C20 H20A 0.9800 . ?
C20 H20B 0.9800 . ?
C20 H20C 0.9800 . ?
C21 C22 1.532(3) . ?
C21 C27 1.539(3) . ?
C21 C23 1.546(2) . ?
C22 H22A 0.9800 . ?
C22 H22B 0.9800 . ?
C22 H22C 0.9800 . ?
C23 C24 1.531(2) . ?
C23 H23A 0.9900 . ?
C23 H23B 0.9900 . ?
C24 C26 1.524(3) . ?
C24 C25 1.527(2) . ?
C25 H25A 0.9800 . ?
C25 H25B 0.9800 . ?
C25 H25C 0.9800 . ?
C26 H26A 0.9800 . ?
C26 H26B 0.9800 . ?
C26 H26C 0.9800 . ?
C27 H27A 0.9800 . ?
C27 H27B 0.9800 . ?
C27 H27C 0.9800 . ?
C28 C29 1.354(2) . ?
C29 C38 1.479(2) . ?
C30 C31 1.396(2) . ?
C30 C35 1.397(2) . ?
C31 C32 1.391(3) . ?
C31 H31 0.9500 . ?
C32 C33 1.380(3) . ?
C32 H32 0.9500 . ?
C33 C34 1.386(3) . ?
C33 H33 0.9500 . ?
C34 C35 1.394(2) . ?
C34 H34 0.9500 . ?
C35 H35 0.9500 . ?
C36 C37 1.391(2) . ?
C36 H36 0.9500 . ?
C37 H37 0.9500 . ?
C38 C43 1.398(2) . ?
C38 C39 1.400(2) . ?
C39 C40 1.387(3) . ?
C39 H39 0.9500 . ?
C40 C41 1.384(3) . ?
C40 H40 0.9500 . ?
C41 C42 1.388(3) . ?
C41 H41 0.9500 . ?
C42 C43 1.392(2) . ?
C42 H42 0.9500 . ?
C43 H43 0.9500 . ?
C44 C49 1.393(2) . ?
C44 C45 1.398(2) . ?
C45 C46 1.390(3) . ?
C45 H45 0.9500 . ?
C46 C47 1.387(3) . ?
C46 H46 0.9500 . ?
C47 C48 1.382(3) . ?
C47 H47 0.9500 . ?
C48 C49 1.393(3) . ?
C48 H48 0.9500 . ?
C49 H49 0.9500 . ?
C50 H50A 0.9800 . ?
C50 H50B 0.9800 . ?
C50 H50C 0.9800 . ?
C1_1 C2_1 1.5195 . ?
C1_1 H1A_1 0.9800 . ?
C1_1 H1B_1 0.9800 . ?
C1_1 H1C_1 0.9800 . ?
C2_1 C3_1 1.5201 . ?
C2_1 H2A_1 0.9900 . ?
C2_1 H2B_1 0.9900 . ?
C3_1 C4_1 1.5217 . ?
C3_1 H3A_1 0.9900 . ?
C3_1 H3B_1 0.9900 . ?
C4_1 C5_1 1.5201 . ?
C4_1 H4A_1 0.9900 . ?
C4_1 H4B_1 0.9900 . ?
C5_1 C6_1 1.5122 . ?
C5_1 H5A_1 0.9900 . ?
C5_1 H5B_1 0.9900 . ?
C6_1 H6A_1 0.9800 . ?
C6_1 H6B_1 0.9800 . ?
C6_1 H6C_1 0.9800 . ?
C1_2 C2_2 1.5196 . ?
C1_2 H1A_2 0.9800 . ?
C1_2 H1B_2 0.9800 . ?
C1_2 H1C_2 0.9800 . ?
C2_2 C3_2 1.5201 . ?
C2_2 H2A_2 0.9900 . ?
C2_2 H2B_2 0.9900 . ?
C3_2 C4_2 1.5217 . ?
C3_2 H3A_2 0.9900 . ?
C3_2 H3B_2 0.9900 . ?
C4_2 C5_2 1.5201 . ?
C4_2 H4A_2 0.9900 . ?
C4_2 H4B_2 0.9900 . ?
C5_2 C6_2 1.5940 . ?
C5_2 H5A_2 0.9900 . ?
C5_2 H5B_2 0.9900 . ?
C6_2 H6A_2 0.9800 . ?
C6_2 H6B_2 0.9800 . ?
C6_2 H6C_2 0.9800 . ?

loop_
_geom_torsion_atom_site_label_1
_geom_torsion_atom_site_label_2
_geom_torsion_atom_site_label_3
_geom_torsion_atom_site_label_4
_geom_torsion
_geom_torsion_site_symmetry_1
_geom_torsion_site_symmetry_2
_geom_torsion_site_symmetry_3
_geom_torsion_site_symmetry_4
_geom_torsion_publ_flag
C20 C2 C3 C19 -54.7(2) . . . . ?
C1 C2 C3 C19 67.6(2) . . . . ?
C20 C2 C3 C4 128.32(18) . . . . ?
C1 C2 C3 C4 -109.43(19) . . . . ?
C19 C3 C4 C16 -3.9(2) . . . . ?
C2 C3 C4 C16 173.16(16) . . . . ?
C19 C3 C4 N1 178.22(15) . . . . ?
C2 C3 C4 N1 -4.7(2) . . . . ?
C5 N1 C4 C16 -81.4(2) . . . . ?
C24 N1 C4 C16 94.25(18) . . . . ?
C5 N1 C4 C3 96.58(19) . . . . ?
C24 N1 C4 C3 -87.78(19) . . . . ?
C4 N1 C5 C21 179.96(14) . . . . ?
C24 N1 C5 C21 4.06(19) . . . . ?
C4 N1 C5 Be1 0.5(2) . . . . ?
C24 N1 C5 Be1 -175.44(14) . . . . ?
N1 C5 Be1 S1 167.22(14) . . . . ?
C21 C5 Be1 S1 -12.2(2) . . . . ?
N1 C5 Be1 S2 -18.7(3) . . . . ?
C21 C5 Be1 S2 161.91(14) . . . . ?
Be1 S1 C7 C28 -24.22(12) . . . . ?
Be1 S1 C7 C8 -136.94(12) . . . . ?
Be1 S1 C7 C44 101.03(12) . . . . ?
C28 C7 C8 C9 7.23(16) . . . . ?
C44 C7 C8 C9 -111.54(14) . . . . ?
S1 C7 C8 C9 123.53(12) . . . . ?
C28 C7 C8 C30 179.19(14) . . . . ?
C44 C7 C8 C30 60.42(18) . . . . ?
S1 C7 C8 C30 -64.51(17) . . . . ?
C30 C8 C9 C10 -2.2(3) . . . . ?
C7 C8 C9 C10 169.11(14) . . . . ?
C30 C8 C9 C29 -177.87(15) . . . . ?
C7 C8 C9 C29 -6.51(17) . . . . ?
C8 C9 C10 C11 -131.45(18) . . . . ?
C29 C9 C10 C11 43.6(2) . . . . ?
C8 C9 C10 C36 46.3(2) . . . . ?
C29 C9 C10 C36 -138.68(16) . . . . ?
C36 C10 C11 C12 -0.8(2) . . . . ?
C9 C10 C11 C12 177.02(16) . . . . ?
C10 C11 C12 C13 1.2(3) . . . . ?
C11 C12 C13 C37 -0.5(3) . . . . ?
C3 C4 C16 C17 2.6(2) . . . . ?
N1 C4 C16 C17 -179.58(14) . . . . ?
C3 C4 C16 C15 -174.56(16) . . . . ?
N1 C4 C16 C15 3.3(2) . . . . ?
C14 C15 C16 C17 -59.3(2) . . . . ?
C50 C15 C16 C17 63.3(2) . . . . ?
C14 C15 C16 C4 117.78(19) . . . . ?
C50 C15 C16 C4 -119.61(19) . . . . ?
C4 C16 C17 C18 0.4(3) . . . . ?
C15 C16 C17 C18 177.67(17) . . . . ?
C16 C17 C18 C19 -1.8(3) . . . . ?
C17 C18 C19 C3 0.4(3) . . . . ?
C4 C3 C19 C18 2.4(3) . . . . ?
C2 C3 C19 C18 -174.84(17) . . . . ?
N1 C5 C21 C22 129.17(16) . . . . ?
Be1 C5 C21 C22 -51.3(2) . . . . ?
N1 C5 C21 C27 -110.39(16) . . . . ?
Be1 C5 C21 C27 69.11(19) . . . . ?
N1 C5 C21 C23 9.98(18) . . . . ?
Be1 C5 C21 C23 -170.52(15) . . . . ?
C5 C21 C23 C24 -19.79(17) . . . . ?
C22 C21 C23 C24 -139.07(15) . . . . ?
C27 C21 C23 C24 97.25(17) . . . . ?
C21 C23 C24 C26 -95.05(16) . . . . ?
C21 C23 C24 C25 141.05(15) . . . . ?
C21 C23 C24 N1 20.91(17) . . . . ?
C5 N1 C24 C26 102.76(17) . . . . ?
C4 N1 C24 C26 -73.19(18) . . . . ?
C5 N1 C24 C25 -136.91(16) . . . . ?
C4 N1 C24 C25 47.1(2) . . . . ?
C5 N1 C24 C23 -16.19(18) . . . . ?
C4 N1 C24 C23 167.86(14) . . . . ?
C8 C7 C28 C29 -5.47(16) . . . . ?
C44 C7 C28 C29 109.04(15) . . . . ?
S1 C7 C28 C29 -126.04(12) . . . . ?
C8 C7 C28 S2 168.14(10) . . . . ?
C44 C7 C28 S2 -77.36(15) . . . . ?
S1 C7 C28 S2 47.57(14) . . . . ?
Be1 S2 C28 C29 131.55(16) . . . . ?
Be1 S2 C28 C7 -40.69(13) . . . . ?
C7 C28 C29 C38 171.07(14) . . . . ?
S2 C28 C29 C38 -1.7(2) . . . . ?
C7 C28 C29 C9 1.95(17) . . . . ?
S2 C28 C29 C9 -170.84(12) . . . . ?
C8 C9 C29 C28 2.96(18) . . . . ?
C10 C9 C29 C28 -172.74(14) . . . . ?
C8 C9 C29 C38 -166.03(14) . . . . ?
C10 C9 C29 C38 18.3(2) . . . . ?
C9 C8 C30 C31 55.8(2) . . . . ?
C7 C8 C30 C31 -114.55(17) . . . . ?
C9 C8 C30 C35 -125.50(18) . . . . ?
C7 C8 C30 C35 64.2(2) . . . . ?
C35 C30 C31 C32 0.2(2) . . . . ?
C8 C30 C31 C32 178.93(16) . . . . ?
C30 C31 C32 C33 -0.7(3) . . . . ?
C31 C32 C33 C34 0.6(3) . . . . ?
C32 C33 C34 C35 0.0(3) . . . . ?
C33 C34 C35 C30 -0.6(3) . . . . ?
C31 C30 C35 C34 0.5(3) . . . . ?
C8 C30 C35 C34 -178.28(16) . . . . ?
C11 C10 C36 C37 -0.2(2) . . . . ?
C9 C10 C36 C37 -177.99(15) . . . . ?
C12 C13 C37 C36 -0.5(3) . . . . ?
C10 C36 C37 C13 0.9(3) . . . . ?
C28 C29 C38 C43 -131.75(17) . . . . ?
C9 C29 C38 C43 35.4(2) . . . . ?
C28 C29 C38 C39 41.9(2) . . . . ?
C9 C29 C38 C39 -150.90(16) . . . . ?
C43 C38 C39 C40 3.9(2) . . . . ?
C29 C38 C39 C40 -169.97(16) . . . . ?
C38 C39 C40 C41 -1.0(3) . . . . ?
C39 C40 C41 C42 -2.3(3) . . . . ?
C40 C41 C42 C43 2.5(3) . . . . ?
C41 C42 C43 C38 0.5(3) . . . . ?
C39 C38 C43 C42 -3.7(2) . . . . ?
C29 C38 C43 C42 170.15(15) . . . . ?
C28 C7 C44 C49 -17.7(2) . . . . ?
C8 C7 C44 C49 93.72(18) . . . . ?
S1 C7 C44 C49 -140.31(14) . . . . ?
C28 C7 C44 C45 168.13(14) . . . . ?
C8 C7 C44 C45 -80.41(17) . . . . ?
S1 C7 C44 C45 45.56(18) . . . . ?
C49 C44 C45 C46 -0.9(2) . . . . ?
C7 C44 C45 C46 173.37(15) . . . . ?
C44 C45 C46 C47 0.8(3) . . . . ?
C45 C46 C47 C48 0.2(3) . . . . ?
C46 C47 C48 C49 -1.0(3) . . . . ?
C47 C48 C49 C44 0.8(3) . . . . ?
C45 C44 C49 C48 0.1(3) . . . . ?
C7 C44 C49 C48 -174.17(17) . . . . ?
C1_1 C2_1 C3_1 C4_1 179.3 . . . . ?
C2_1 C3_1 C4_1 C5_1 180.0 . . . . ?
C3_1 C4_1 C5_1 C6_1 70.1 . . . . ?
C1_2 C2_2 C3_2 C4_2 179.3 . . . . ?
C2_2 C3_2 C4_2 C5_2 180.0 . . . . ?
C3_2 C4_2 C5_2 C6_2 -30.4 . . . . ?
